data_9017157
loop_
_publ_author_name
'Kampf, A. R.'
'Hughes, J. M.'
'Marty, J.'
'Brown, F. H.'

_publ_section_title
;
 Nashite, Na3Ca2[(V4+V5+9)O28]*24H2O, a new mineral species from the
 Yellow Cat Mining District, Utah and the Slick Rock Mining District,
 Colorado: crystal structure and descriptive mineralogy
;
_journal_name_full 'The Canadian Mineralogist'
_journal_page_first 27
_journal_page_last 37
_journal_volume 51
_journal_year 2013
_chemical_compound_source 'Little Eva mine, Grand County, Utah, USA'
_chemical_formula_sum 'Ca H24 Na1.496 O26 V5'
_chemical_name_mineral Nashite
_space_group_IT_number 14
_space_group_name_Hall '-P 2yn'
_space_group_name_H-M_alt 'P 1 21/n 1'
_symmetry_space_group_name_H-M 'P 1 21/n 1'
_cell_angle_alpha 90
_cell_angle_beta 116.584
_cell_angle_gamma 90
_cell_formula_units_Z 4
_cell_length_a 10.0099
_cell_length_b 21.8472
_cell_length_c 11.1504
_cell_volume 2180.666
_database_code_amcsd 0019804
_exptl_crystal_density_diffrn 2.343
_cod_data_source_file inputs/fixed/downloads/07/07369.cif
_cod_data_source_block 07369
_cod_original_formula_sum 'V5 Ca Na1.496 O26 H24'
_cod_database_code 9017157

loop_
_space_group_symop_operation_xyz
x,y,z
1/2+x,1/2-y,1/2+z
1/2-x,1/2+y,1/2-z
-x,-y,-z

loop_
_atom_site_label
_atom_site_fract_x
_atom_site_fract_y
_atom_site_fract_z
_atom_site_occupancy
_atom_site_U_iso_or_equiv
_atom_site_type_symbol
_atom_site_attached_hydrogens
V1 0.66529 0.00082 0.49774 1.00000 0.01536 V 0
V2 0.40854 0.90728 0.32069 1.00000 0.01642 V 0
V3 0.37017 0.04485 0.24803 1.00000 0.01721 V 0
V4 0.61514 0.13848 0.42490 1.00000 0.01853 V 0
V5 0.69161 0.86274 0.57045 1.00000 0.01877 V 0
Ca 0.21384 0.93734 0.92824 1.00000 0.02013 Ca 0
Na1 0.66412 0.30409 0.31612 1.00000 0.03580 Na 0
Na2 0.05700 0.80727 0.60990 0.49600 0.05260 Na 0
O1 0.78410 0.94109 0.52900 1.00000 0.02050 O 0
O2 0.74830 0.06185 0.46450 1.00000 0.02020 O 0
O3 0.53170 0.98073 0.31790 1.00000 0.01660 O 0
O4 0.71480 0.02066 0.67920 1.00000 0.01540 O 0
O5 0.48190 0.06038 0.46780 1.00000 0.01590 O 0
O6 0.33000 0.89318 0.16090 1.00000 0.02110 O 0
O7 0.31040 0.85844 0.38530 1.00000 0.01890 O 0
O8 0.57710 0.86040 0.38360 1.00000 0.01980 O 0
O9 0.29220 0.02272 0.09270 1.00000 0.02250 O 0
O10 0.24030 0.09909 0.25840 1.00000 0.01970 O 0
O11 0.50570 0.10108 0.25340 1.00000 0.02040 O 0
O12 0.71580 0.18815 0.39570 1.00000 0.02630 O 0
O13 0.44560 0.18244 0.40220 1.00000 0.01970 O 0
O14 0.82440 0.81479 0.59530 1.00000 0.02710 O 0
OW1 0.01660 0.89910 0.97600 1.00000 0.02610 O 0
H1A 0.03100 -0.13450 0.02600 1.00000 0.05000 H 0
H1B -0.06400 -0.10690 -0.10100 1.00000 0.05000 H 0
OW2 0.46220 0.90335 0.97450 1.00000 0.02580 O 0
H2A 0.47300 -0.10150 -0.09900 1.00000 0.05000 H 0
H2B 0.53400 -0.07390 0.03200 1.00000 0.05000 H 0
OW3 0.02000 0.01659 0.84530 1.00000 0.03180 O 0
H3A -0.07100 0.01310 -0.21700 1.00000 0.05000 H 0
H3B 0.02400 0.04440 -0.09600 1.00000 0.05000 H 0
OW4 0.09140 0.91867 0.68460 1.00000 0.04300 O 0
H4A 0.14200 -0.07210 -0.36100 1.00000 0.05000 H 0
H4B -0.00300 -0.07160 -0.36000 1.00000 0.05000 H 0
OW5 0.31900 0.01924 0.83730 1.00000 0.03060 O 0
H5A 0.36800 0.01320 -0.21000 1.00000 0.05000 H 0
H5B 0.24700 0.04560 -0.20600 1.00000 ? H 0
OW6 0.19870 0.82121 0.87530 1.00000 0.05440 O 0
H6A 0.26300 -0.18500 -0.03700 1.00000 0.05000 H 0
H6B 0.11800 -0.19930 -0.12600 1.00000 0.05000 H 0
OW7 0.90370 0.30461 0.32710 1.00000 0.03580 O 0
H7A 0.90700 0.31940 0.25500 1.00000 0.05000 H 0
H7B 0.95500 0.32890 0.39500 1.00000 0.05000 H 0
OW8 0.43760 0.30653 0.33290 1.00000 0.02780 O 0
H8A 0.36200 0.32060 0.26100 1.00000 0.05000 H 0
H8B 0.42400 0.26860 0.35000 1.00000 0.05000 H 0
OW9 0.55350 0.25584 0.10030 1.00000 0.04090 O 0
H9A 0.46700 0.23950 0.08600 1.00000 0.05000 H 0
H9B 0.61400 0.22980 0.09500 1.00000 0.05000 H 0
OW10 0.78850 0.30880 0.56040 1.00000 0.03560 O 0
H10A 0.83900 0.33630 0.61900 1.00000 0.05000 H 0
H10B 0.72300 0.29110 0.58100 1.00000 0.05000 H 0
OW11 0.58930 0.39388 0.16500 1.00000 0.06310 O 0
H11A 0.53300 0.40300 0.20200 1.00000 0.05000 H 0
H11B 0.59300 0.41780 0.10700 1.00000 0.05000 H 0
OW12 0.92890 0.76560 0.85890 1.00000 0.03590 O 0
H12A 0.88800 -0.22940 0.77100 1.00000 0.05000 H 0
H12B 0.93700 -0.27320 0.87700 1.00000 0.05000 H 0

loop_
_cod_changelog_entry_id
_cod_changelog_entry_author
_cod_changelog_entry_date
_cod_changelog_entry_text
1
;cod-tools version 3.8.0
Id: cif_guess_AMCSD_atom_types 9574 2023-05-10 09:00:05Z saulius
;
2023-05-10T18:57:51+03:00
;Derived atom types and hydrogen counts
from atom names that follow the AMCSD naming convention
(Wat == water, O-H == hydroxyl).
;

loop_
_cod_related_entry_id
_cod_related_entry_database
_cod_related_entry_code
1 AMCSD 0019804
